data_7037842
loop_
_publ_author_name
'Mosaferi, Eliar'
'Pan, Li'
'Wang, Tongen'
'Sun, Yunshan'
'Pranckevicius, Conor'
'Stephan, Douglas W.'

_publ_section_title
;
 Preparation and reactivity of a Ru(0) phosphino-carbene complex.
;
_journal_issue 4
_journal_name_full 'Dalton transactions (Cambridge, England : 2003)'
_journal_page_first 1354
_journal_page_last 1358
_journal_paper_doi 10.1039/c5dt04337a
_journal_volume 45
_journal_year 2016
_chemical_formula_moiety '2(C25 H46 N4 O P2 Ru), C H2 Cl2, C6 H6, 2(Cl), 0.5(C5 H12)'
_chemical_formula_sum 'C59.5 H106 Cl4 N8 O2 P4 Ru2'
_chemical_formula_weight 1433.39
_space_group_crystal_system monoclinic
_space_group_IT_number 14
_space_group_name_Hall '-P 2yn'
_space_group_name_H-M_alt 'P 1 21/n 1'
_atom_sites_solution_primary iterative
_audit_creation_date 2015-07-19
_audit_creation_method
;
Olex2 1.2
(compiled 2015.01.26 svn.r3150 for OlexSys, GUI svn.r4998)
;
_audit_update_record
;
2015-07-19 deposited with the CCDC.
2016-01-05 downloaded from the CCDC.
;
_cell_angle_alpha 90
_cell_angle_beta 90.842(3)
_cell_angle_gamma 90
_cell_formula_units_Z 4
_cell_length_a 11.5609(8)
_cell_length_b 28.1621(19)
_cell_length_c 23.5527(15)
_cell_measurement_reflns_used 9916
_cell_measurement_temperature 149
_cell_measurement_theta_max 27.29
_cell_measurement_theta_min 2.45
_cell_volume 7667.4(9)
_computing_molecular_graphics 'Olex2 (Dolomanov et al., 2009)'
_computing_publication_material 'Olex2 (Dolomanov et al., 2009)'
_computing_structure_refinement 'olex2.refine (Bourhis et al., 2015)'
_computing_structure_solution 'olex2.solve (Bourhis et al., 2015)'
_diffrn_ambient_temperature 149.31
_diffrn_measured_fraction_theta_full 0.9981
_diffrn_measured_fraction_theta_max 0.9981
_diffrn_measurement_device_type 'Bruker APEX-II CCD'
_diffrn_measurement_method '\f and \w scans'
_diffrn_radiation_monochromator graphite
_diffrn_radiation_type 'Mo K\a'
_diffrn_radiation_wavelength 0.71073
_diffrn_reflns_av_R_equivalents 0.0993
_diffrn_reflns_av_unetI/netI 0.1162
_diffrn_reflns_limit_h_max 15
_diffrn_reflns_limit_h_min -14
_diffrn_reflns_limit_k_max 35
_diffrn_reflns_limit_k_min -36
_diffrn_reflns_limit_l_max 30
_diffrn_reflns_limit_l_min -30
_diffrn_reflns_number 59701
_diffrn_reflns_theta_full 27.4883
_diffrn_reflns_theta_max 27.49
_diffrn_reflns_theta_min 1.45
_diffrn_standards_number 0
_exptl_absorpt_coefficient_mu 0.658
_exptl_absorpt_correction_T_max 0.7456
_exptl_absorpt_correction_T_min 0.6781
_exptl_absorpt_correction_type multi-scan
_exptl_absorpt_process_details
;
SADABS-2008/1 (Bruker,2008) was used for absorption correction.
wR2(int) was 0.0575 before and 0.0507 after correction.
The Ratio of minimum to maximum transmission is 0.9095.
The \l/2 correction factor is 0.0015.
;
_exptl_crystal_colour colourless
_exptl_crystal_colour_primary colourless
_exptl_crystal_density_diffrn 1.2416
_exptl_crystal_description needle
_exptl_crystal_F_000 2998.8531
_exptl_crystal_size_max 0.3
_exptl_crystal_size_mid 0.1
_exptl_crystal_size_min 0.1
_refine_diff_density_max 1.8811
_refine_diff_density_min -1.6891
_refine_diff_density_rms 0.2789
_refine_ls_d_res_high 0.7699
_refine_ls_d_res_low 14.0810
_refine_ls_goodness_of_fit_ref 1.0441
_refine_ls_hydrogen_treatment mixed
_refine_ls_matrix_type full
_refine_ls_number_constraints 160
_refine_ls_number_parameters 713
_refine_ls_number_reflns 17544
_refine_ls_number_restraints 0
_refine_ls_restrained_S_all 1.0441
_refine_ls_R_factor_all 0.1240
_refine_ls_R_factor_gt 0.0620
_refine_ls_shift/su_max 0.0000
_refine_ls_shift/su_mean 0.0000
_refine_ls_structure_factor_coef Fsqd
_refine_ls_weighting_details 'w=1/[\s^2^(Fo^2^)+(0.0786P)^2^+12.8195P] where P=(Fo^2^+2Fc^2^)/3'
_refine_ls_weighting_scheme calc
_refine_ls_wR_factor_gt 0.1521
_refine_ls_wR_factor_ref 0.1804
_reflns_Friedel_coverage 0.0
_reflns_limit_h_max 13
_reflns_limit_h_min -15
_reflns_limit_k_max 36
_reflns_limit_k_min 0
_reflns_limit_l_max 30
_reflns_limit_l_min -12
_reflns_number_gt 10694
_reflns_number_total 17544
_reflns_threshold_expression I>=2u(I)
_cod_data_source_file c5dt04337a2.cif
_cod_data_source_block lp003_0m
_cod_depositor_comments 'Adding full bibliography for 7037841--7037844.cif.'
_cod_database_code 7037842
_olex2_refinement_description
;
1. Fixed Uiso
 At 1.2 times of:
  All C(H) groups, All C(H,H) groups
 At 1.5 times of:
  All C(H,H,H) groups
2. Others
 Fixed Sof: C55(0.5) H55a(0.5) H55b(0.5) H55c(0.5) C54(0.5) H54a(0.5)
 H54b(0.5) C53(0.5) H53a(0.5) H53b(0.5) C52(0.5) H52a(0.5) H52b(0.5) C51(0.5)
 H51a(0.5) H51b(0.5) H51c(0.5)
3.a Secondary CH2 refined with riding coordinates:
 C62(H62a,H62b), C54(H54a,H54b), C53(H53a,H53b), C52(H52a,H52b)
3.b Me refined with riding coordinates:
 C1(H1a,H1b,H1c), C9(H9a,H9b,H9c), C11(H11a,H11b,H11c), C5(H5a,H5b,H5c),
 C30(H30a,H30b,H30c), C35(H35a,H35b,H35c), C36(H36a,H36b,H36c), C14(H14a,H14b,
 H14c), C38(H38a,H38b,H38c), C42(H42a,H42b,H42c), C46(H46a,H46b,H46c), C6(H6a,
 H6b,H6c), C48(H48a,H48b,H48c), C34(H34a,H34b,H34c), C15(H15a,H15b,H15c),
 C32(H32a,H32b,H32c), C7(H7a,H7b,H7c), C21(H21a,H21b,H21c), C13(H13a,H13b,H13c),
  C18(H18a,H18b,H18c), C26(H26a,H26b,H26c), C31(H31a,H31b,H31c), C17(H17a,H17b,
 H17c), C43(H43a,H43b,H43c), C47(H47a,H47b,H47c), C19(H19a,H19b,H19c), C44(H44a,
 H44b,H44c), C10(H10a,H10b,H10c), C55(H55a,H55b,H55c), C51(H51a,H51b,H51c)
3.c Aromatic/amide H refined with riding coordinates:
 C3(H3), C28(H28), C23(H23), C39(H39), C22(H22), C2(H2), C27(H27), C40(H40),
 C60(H60), C56(H56), C59(H59), C57(H57), C61(H61), C58(H58)
;
_olex2_submission_special_instructions 'No special instructions were received'

loop_
_space_group_symop_id
_space_group_symop_operation_xyz
1 x,y,z
2 -x+1/2,y+1/2,-z+1/2
3 -x,-y,-z
4 x-1/2,-y-1/2,z-1/2

loop_
_atom_site_label
_atom_site_type_symbol
_atom_site_fract_x
_atom_site_fract_y
_atom_site_fract_z
_atom_site_U_iso_or_equiv
_atom_site_adp_type
_atom_site_occupancy
_atom_site_refinement_flags_posn
Ru2 Ru 0.51338(4) 0.793109(16) 0.976657(18) 0.01610(11) Uani 1.000000 .
P3 P 0.62782(12) 0.80639(5) 0.89593(6) 0.0164(3) Uani 1.000000 .
P4 P 0.33495(13) 0.73904(5) 0.96533(6) 0.0185(3) Uani 1.000000 .
P2 P 0.59320(12) 0.58772(5) 0.69420(6) 0.0174(3) Uani 1.000000 .
P1 P 0.28878(12) 0.52024(5) 0.63978(6) 0.0172(3) Uani 1.000000 .
N6 N 0.3543(4) 0.73661(17) 1.03869(19) 0.0208(10) Uani 1.000000 .
O2 O 0.4023(4) 0.88996(15) 0.98062(19) 0.0335(11) Uani 1.000000 .
N3 N 0.2284(4) 0.62393(17) 0.72593(18) 0.0206(10) Uani 1.000000 .
N7 N 0.7118(4) 0.70755(17) 0.9859(2) 0.0232(11) Uani 1.000000 .
N8 N 0.6913(4) 0.75182(17) 0.91240(19) 0.0204(10) Uani 1.000000 .
N2 N 0.5767(4) 0.64843(16) 0.68191(18) 0.0175(10) Uani 1.000000 .
N4 N 0.2332(4) 0.55118(17) 0.69785(18) 0.0197(10) Uani 1.000000 .
O1 O 0.5142(4) 0.56165(18) 0.51632(18) 0.0439(13) Uani 1.000000 .
N1 N 0.4798(4) 0.69756(16) 0.63002(18) 0.0198(10) Uani 1.000000 .
C24 C 0.2882(5) 0.5940(2) 0.6937(2) 0.0192(12) Uani 1.000000 .
C41 C 0.6445(5) 0.74208(19) 0.9643(2) 0.0169(11) Uani 1.000000 .
N5 N 0.4537(4) 0.76883(18) 1.10669(18) 0.0219(11) Uani 1.000000 .
C1 C 0.3928(6) 0.7182(2) 0.5916(3) 0.0311(15) Uani 1.000000 .
H1a H 0.4062(6) 0.7525(2) 0.5883(3) 0.047(2) Uiso 1.000000 R
H1b H 0.3985(6) 0.7035(2) 0.5541(3) 0.047(2) Uiso 1.000000 R
H1c H 0.3155(6) 0.7127(2) 0.6068(3) 0.047(2) Uiso 1.000000 R
C29 C 0.4445(5) 0.7661(2) 1.0501(2) 0.0178(12) Uani 1.000000 .
C4 C 0.4865(5) 0.6512(2) 0.6440(2) 0.0184(12) Uani 1.000000 .
C3 C 0.6282(5) 0.6930(2) 0.6902(2) 0.0272(14) Uani 1.000000 .
H3 H 0.6928(5) 0.7003(2) 0.7140(2) 0.0327(17) Uiso 1.000000 R
C50 C 0.4370(5) 0.8516(2) 0.9790(2) 0.0215(12) Uani 1.000000 .
C9 C 0.6734(6) 0.6223(2) 0.8036(3) 0.0320(15) Uani 1.000000 .
H9a H 0.7538(6) 0.6206(2) 0.7912(3) 0.048(2) Uiso 1.000000 R
H9b H 0.6409(6) 0.6533(2) 0.7936(3) 0.048(2) Uiso 1.000000 R
H9c H 0.6708(6) 0.6179(2) 0.8449(3) 0.048(2) Uiso 1.000000 R
C25 C 0.4845(5) 0.5710(2) 0.5612(3) 0.0264(13) Uani 1.000000 .
C28 C 0.3049(5) 0.7210(2) 1.0897(2) 0.0250(13) Uani 1.000000 .
H28 H 0.2398(5) 0.7007(2) 1.0937(2) 0.0300(16) Uiso 1.000000 R
C11 C 0.6490(6) 0.5337(2) 0.7913(3) 0.0330(15) Uani 1.000000 .
H11a H 0.7286(6) 0.5304(2) 0.7782(3) 0.050(2) Uiso 1.000000 R
H11b H 0.6477(6) 0.5306(2) 0.8327(3) 0.050(2) Uiso 1.000000 R
H11c H 0.6005(6) 0.5090(2) 0.7740(3) 0.050(2) Uiso 1.000000 R
C5 C 0.7487(5) 0.6031(2) 0.6067(3) 0.0326(15) Uani 1.000000 .
H5a H 0.7482(5) 0.6371(2) 0.6152(3) 0.049(2) Uiso 1.000000 R
H5b H 0.8213(5) 0.5947(2) 0.5882(3) 0.049(2) Uiso 1.000000 R
H5c H 0.6834(5) 0.5954(2) 0.5814(3) 0.049(2) Uiso 1.000000 R
C23 C 0.1369(5) 0.5559(2) 0.7328(2) 0.0290(14) Uani 1.000000 .
H23 H 0.0827(5) 0.5318(2) 0.7418(2) 0.0347(17) Uiso 1.000000 R
C33 C 0.3298(5) 0.6743(2) 0.9443(2) 0.0238(13) Uani 1.000000 .
C20 C 0.3269(5) 0.4602(2) 0.6686(2) 0.0240(13) Uani 1.000000 .
C30 C 0.4558(5) 0.6574(2) 0.9460(3) 0.0322(15) Uani 1.000000 .
H30a H 0.5018(5) 0.6771(2) 0.9205(3) 0.048(2) Uiso 1.000000 R
H30b H 0.4867(5) 0.6602(2) 0.9848(3) 0.048(2) Uiso 1.000000 R
H30c H 0.4593(5) 0.6242(2) 0.9339(3) 0.048(2) Uiso 1.000000 R
C12 C 0.6022(5) 0.5828(2) 0.7741(2) 0.0236(13) Uani 1.000000 .
C37 C 0.1868(5) 0.7663(2) 0.9549(2) 0.0243(13) Uani 1.000000 .
C35 C 0.1850(6) 0.7868(3) 0.8946(3) 0.0373(17) Uani 1.000000 .
H35a H 0.1933(6) 0.7609(3) 0.8670(3) 0.056(2) Uiso 1.000000 R
H35b H 0.1115(6) 0.8032(3) 0.8876(3) 0.056(2) Uiso 1.000000 R
H35c H 0.2491(6) 0.8093(3) 0.8905(3) 0.056(2) Uiso 1.000000 R
C39 C 0.7977(5) 0.6951(2) 0.9479(3) 0.0291(14) Uani 1.000000 .
H39 H 0.8546(5) 0.6712(2) 0.9538(3) 0.0349(17) Uiso 1.000000 R
C36 C 0.1739(5) 0.8064(2) 0.9982(3) 0.0327(15) Uani 1.000000 .
H36a H 0.1751(5) 0.7931(2) 1.0367(3) 0.049(2) Uiso 1.000000 R
H36b H 0.2379(5) 0.8289(2) 0.9943(3) 0.049(2) Uiso 1.000000 R
H36c H 0.1003(5) 0.8229(2) 0.9914(3) 0.049(2) Uiso 1.000000 R
C14 C 0.2112(6) 0.5032(2) 0.5299(2) 0.0309(15) Uani 1.000000 .
H14a H 0.2705(6) 0.5264(2) 0.5197(2) 0.046(2) Uiso 1.000000 R
H14b H 0.2455(6) 0.4714(2) 0.5315(2) 0.046(2) Uiso 1.000000 R
H14c H 0.1486(6) 0.5037(2) 0.5014(2) 0.046(2) Uiso 1.000000 R
C38 C 0.6977(6) 0.6851(2) 1.0418(3) 0.0315(15) Uani 1.000000 .
H38a H 0.7578(6) 0.6609(2) 1.0475(3) 0.047(2) Uiso 1.000000 R
H38b H 0.7048(6) 0.7093(2) 1.0716(3) 0.047(2) Uiso 1.000000 R
H38c H 0.6213(6) 0.6701(2) 1.0436(3) 0.047(2) Uiso 1.000000 R
C42 C 0.8152(6) 0.8419(3) 0.9572(3) 0.0352(16) Uani 1.000000 .
H42a H 0.8493(6) 0.8101(3) 0.9574(3) 0.053(2) Uiso 1.000000 R
H42b H 0.8767(6) 0.8657(3) 0.9616(3) 0.053(2) Uiso 1.000000 R
H42c H 0.7611(6) 0.8448(3) 0.9887(3) 0.053(2) Uiso 1.000000 R
C46 C 0.6593(8) 0.8000(4) 0.7744(3) 0.072(3) Uani 1.000000 .
H46a H 0.7082(8) 0.8284(4) 0.7757(3) 0.108(5) Uiso 1.000000 R
H46b H 0.7076(8) 0.7717(4) 0.7795(3) 0.108(5) Uiso 1.000000 R
H46c H 0.6189(8) 0.7984(4) 0.7376(3) 0.108(5) Uiso 1.000000 R
C6 C 0.8443(5) 0.5871(2) 0.6996(3) 0.0327(15) Uani 1.000000 .
H6a H 0.8433(5) 0.6211(2) 0.7086(3) 0.049(2) Uiso 1.000000 R
H6b H 0.8422(5) 0.5687(2) 0.7349(3) 0.049(2) Uiso 1.000000 R
H6c H 0.9150(5) 0.5795(2) 0.6791(3) 0.049(2) Uiso 1.000000 R
C22 C 0.1361(6) 0.6005(2) 0.7507(2) 0.0319(15) Uani 1.000000 .
H22 H 0.0821(6) 0.6141(2) 0.7760(2) 0.0382(18) Uiso 1.000000 R
C2 C 0.5667(5) 0.7236(2) 0.6572(2) 0.0271(14) Uani 1.000000 .
H2 H 0.5803(5) 0.7567(2) 0.6533(2) 0.0325(16) Uiso 1.000000 R
C48 C 0.4964(6) 0.7580(2) 0.8186(3) 0.0306(15) Uani 1.000000 .
H48a H 0.4388(6) 0.7588(2) 0.8487(3) 0.046(2) Uiso 1.000000 R
H48b H 0.4569(6) 0.7566(2) 0.7815(3) 0.046(2) Uiso 1.000000 R
H48c H 0.5456(6) 0.7299(2) 0.8234(3) 0.046(2) Uiso 1.000000 R
C34 C 0.0833(5) 0.7329(2) 0.9622(3) 0.0350(16) Uani 1.000000 .
H34a H 0.0887(5) 0.7066(2) 0.9350(3) 0.053(2) Uiso 1.000000 R
H34b H 0.0838(5) 0.7202(2) 1.0009(3) 0.053(2) Uiso 1.000000 R
H34c H 0.0113(5) 0.7504(2) 0.9552(3) 0.053(2) Uiso 1.000000 R
C15 C 0.1032(5) 0.5654(2) 0.5839(3) 0.0284(14) Uani 1.000000 .
H15a H 0.1605(5) 0.5892(2) 0.5729(3) 0.043(2) Uiso 1.000000 R
H15b H 0.0411(5) 0.5642(2) 0.5551(3) 0.043(2) Uiso 1.000000 R
H15c H 0.0708(5) 0.5739(2) 0.6207(3) 0.043(2) Uiso 1.000000 R
C32 C 0.2603(6) 0.6432(2) 0.9844(3) 0.0370(16) Uani 1.000000 .
H32a H 0.2907(6) 0.6468(2) 1.0233(3) 0.056(2) Uiso 1.000000 R
H32b H 0.1789(6) 0.6528(2) 0.9830(3) 0.056(2) Uiso 1.000000 R
H32c H 0.2668(6) 0.6099(2) 0.9728(3) 0.056(2) Uiso 1.000000 R
C7 C 0.7390(6) 0.5216(2) 0.6482(3) 0.0355(16) Uani 1.000000 .
H7a H 0.6712(6) 0.5139(2) 0.6245(3) 0.053(2) Uiso 1.000000 R
H7b H 0.8096(6) 0.5139(2) 0.6276(3) 0.053(2) Uiso 1.000000 R
H7c H 0.7368(6) 0.5031(2) 0.6835(3) 0.053(2) Uiso 1.000000 R
C49 C 0.5706(5) 0.8024(2) 0.8219(2) 0.0235(13) Uani 1.000000 .
C21 C 0.2538(5) 0.6745(2) 0.7336(2) 0.0273(14) Uani 1.000000 .
H21a H 0.1973(5) 0.6885(2) 0.7593(2) 0.041(2) Uiso 1.000000 R
H21b H 0.3318(5) 0.6782(2) 0.7500(2) 0.041(2) Uiso 1.000000 R
H21c H 0.2494(5) 0.6906(2) 0.6968(2) 0.041(2) Uiso 1.000000 R
C13 C 0.0698(5) 0.4803(2) 0.6055(3) 0.0274(14) Uani 1.000000 .
H13a H 0.0397(5) 0.4889(2) 0.6428(3) 0.041(2) Uiso 1.000000 R
H13b H 0.0066(5) 0.4807(2) 0.5773(3) 0.041(2) Uiso 1.000000 R
H13c H 0.1035(5) 0.4484(2) 0.6073(3) 0.041(2) Uiso 1.000000 R
C45 C 0.7510(5) 0.8501(2) 0.9014(2) 0.0269(14) Uani 1.000000 .
C18 C 0.2371(6) 0.4394(2) 0.7091(3) 0.0358(16) Uani 1.000000 .
H18a H 0.2236(6) 0.4618(2) 0.7401(3) 0.054(2) Uiso 1.000000 R
H18b H 0.1644(6) 0.4337(2) 0.6883(3) 0.054(2) Uiso 1.000000 R
H18c H 0.2660(6) 0.4093(2) 0.7248(3) 0.054(2) Uiso 1.000000 R
C27 C 0.3684(5) 0.7405(2) 1.1311(2) 0.0276(14) Uani 1.000000 .
H27 H 0.3577(5) 0.7360(2) 1.1706(2) 0.0331(17) Uiso 1.000000 R
C26 C 0.5430(6) 0.7946(3) 1.1377(3) 0.0382(17) Uani 1.000000 .
H26a H 0.5308(6) 0.7912(3) 1.1786(3) 0.057(3) Uiso 1.000000 R
H26b H 0.6191(6) 0.7818(3) 1.1281(3) 0.057(3) Uiso 1.000000 R
H26c H 0.5396(6) 0.8283(3) 1.1274(3) 0.057(3) Uiso 1.000000 R
C8 C 0.7380(5) 0.5747(2) 0.6624(3) 0.0256(13) Uani 1.000000 .
C31 C 0.2848(6) 0.6696(2) 0.8831(3) 0.0339(16) Uani 1.000000 .
H31a H 0.3306(6) 0.6899(2) 0.8582(3) 0.051(2) Uiso 1.000000 R
H31b H 0.2914(6) 0.6364(2) 0.8709(3) 0.051(2) Uiso 1.000000 R
H31c H 0.2035(6) 0.6794(2) 0.8811(3) 0.051(2) Uiso 1.000000 R
C16 C 0.1624(5) 0.5159(2) 0.5884(2) 0.0236(13) Uani 1.000000 .
C17 C 0.3496(6) 0.4257(2) 0.6196(3) 0.0373(16) Uani 1.000000 .
H17a H 0.4070(6) 0.4395(2) 0.5942(3) 0.056(2) Uiso 1.000000 R
H17b H 0.3791(6) 0.3956(2) 0.6349(3) 0.056(2) Uiso 1.000000 R
H17c H 0.2774(6) 0.4200(2) 0.5984(3) 0.056(2) Uiso 1.000000 R
C43 C 0.8414(7) 0.8462(4) 0.8549(3) 0.089(4) Uani 1.000000 .
H43a H 0.8745(7) 0.8142(4) 0.8551(3) 0.133(6) Uiso 1.000000 R
H43b H 0.8047(7) 0.8525(4) 0.8179(3) 0.133(6) Uiso 1.000000 R
H43c H 0.9029(7) 0.8695(4) 0.8619(3) 0.133(6) Uiso 1.000000 R
C47 C 0.4916(9) 0.8458(3) 0.8135(4) 0.075(3) Uani 1.000000 .
H47a H 0.5381(9) 0.8749(3) 0.8155(4) 0.112(5) Uiso 1.000000 R
H47b H 0.4528(9) 0.8439(3) 0.7764(4) 0.112(5) Uiso 1.000000 R
H47c H 0.4335(9) 0.8464(3) 0.8434(4) 0.112(5) Uiso 1.000000 R
C19 C 0.4407(6) 0.4670(2) 0.7022(3) 0.0372(17) Uani 1.000000 .
H19a H 0.4281(6) 0.4889(2) 0.7338(3) 0.056(2) Uiso 1.000000 R
H19b H 0.4669(6) 0.4362(2) 0.7171(3) 0.056(2) Uiso 1.000000 R
H19c H 0.4996(6) 0.4800(2) 0.6771(3) 0.056(2) Uiso 1.000000 R
C40 C 0.7865(5) 0.7228(2) 0.9015(3) 0.0279(14) Uani 1.000000 .
H40 H 0.8331(5) 0.7226(2) 0.8686(3) 0.0335(17) Uiso 1.000000 R
C44 C 0.6988(8) 0.8995(3) 0.9017(5) 0.081(3) Uani 1.000000 .
H44a H 0.6572(8) 0.9051(3) 0.8657(5) 0.121(5) Uiso 1.000000 R
H44b H 0.6450(8) 0.9023(3) 0.9332(5) 0.121(5) Uiso 1.000000 R
H44c H 0.7606(8) 0.9231(3) 0.9062(5) 0.121(5) Uiso 1.000000 R
Ru1 Ru 0.41395(4) 0.585929(16) 0.630927(18) 0.01569(11) Uani 1.000000 .
C10 C 0.4777(5) 0.5872(2) 0.7952(2) 0.0301(15) Uani 1.000000 .
H10a H 0.4464(5) 0.6184(2) 0.7845(2) 0.045(2) Uiso 1.000000 R
H10b H 0.4299(5) 0.5622(2) 0.7778(2) 0.045(2) Uiso 1.000000 R
H10c H 0.4771(5) 0.5838(2) 0.8366(2) 0.045(2) Uiso 1.000000 R
Cl4 Cl 0.9295(4) 0.45284(12) 0.7790(2) 0.1415(16) Uani 1.000000 .
Cl3 Cl 0.7337(4) 0.41312(17) 0.8331(3) 0.207(3) Uani 1.000000 .
C60 C 0.4098(9) 0.3112(3) 0.7614(4) 0.058(2) Uani 1.000000 .
H60 H 0.4482(9) 0.2911(3) 0.7353(4) 0.069(3) Uiso 1.000000 R
C56 C 0.2377(9) 0.3326(4) 0.8086(4) 0.066(3) Uani 1.000000 .
H56 H 0.1579(9) 0.3275(4) 0.8157(4) 0.080(3) Uiso 1.000000 R
C59 C 0.4701(8) 0.3467(4) 0.7892(4) 0.071(3) Uani 1.000000 .
H59 H 0.5500(8) 0.3510(4) 0.7820(4) 0.085(4) Uiso 1.000000 R
C57 C 0.2980(11) 0.3686(4) 0.8362(4) 0.078(3) Uani 1.000000 .
H57 H 0.2583(11) 0.3887(4) 0.8618(4) 0.093(4) Uiso 1.000000 R
C61 C 0.2946(10) 0.3050(3) 0.7716(4) 0.068(3) Uani 1.000000 .
H61 H 0.2536(10) 0.2805(3) 0.7520(4) 0.082(3) Uiso 1.000000 R
C58 C 0.4164(11) 0.3760(4) 0.8271(4) 0.078(3) Uani 1.000000 .
H58 H 0.4577(11) 0.4004(4) 0.8465(4) 0.093(4) Uiso 1.000000 R
C62 C 0.8736(11) 0.4320(4) 0.8427(6) 0.113(5) Uani 1.000000 .
H62a H 0.9218(11) 0.4054(4) 0.8571(6) 0.136(5) Uiso 1.000000 R
H62b H 0.8760(11) 0.4577(4) 0.8714(6) 0.136(5) Uiso 1.000000 R
Cl1 Cl 0.51057(16) 0.83493(6) 0.59424(8) 0.0429(4) Uani 1.000000 .
Cl2 Cl 0.43538(19) 0.79605(7) 1.27774(8) 0.0521(5) Uani 1.000000 .
C55 C -0.0317(14) 0.5860(6) 0.8943(6) 0.050(4) Uiso 0.500000 .
H55a H 0.0493(14) 0.5957(6) 0.8914(6) 0.074(6) Uiso 0.500000 R
H55b H -0.0472(14) 0.5595(6) 0.8685(6) 0.074(6) Uiso 0.500000 R
H55c H -0.0821(14) 0.6128(6) 0.8842(6) 0.074(6) Uiso 0.500000 R
C54 C -0.056(2) 0.5706(9) 0.9551(9) 0.093(7) Uiso 0.500000 .
H54a H -0.003(2) 0.5443(9) 0.9652(9) 0.111(8) Uiso 0.500000 R
H54b H -0.037(2) 0.5975(9) 0.9809(9) 0.111(8) Uiso 0.500000 R
C53 C -0.165(2) 0.5563(9) 0.9648(10) 0.098(7) Uiso 0.500000 .
H53a H -0.219(2) 0.5829(9) 0.9553(10) 0.117(9) Uiso 0.500000 R
H53b H -0.184(2) 0.5298(9) 0.9386(10) 0.117(9) Uiso 0.500000 R
C52 C -0.191(2) 0.5390(10) 1.0299(10) 0.110(8) Uiso 0.500000 .
H52a H -0.135(2) 0.5135(10) 1.0391(10) 0.132(10) Uiso 0.500000 R
H52b H -0.172(2) 0.5660(10) 1.0553(10) 0.132(10) Uiso 0.500000 R
C51 C -0.315(4) 0.5202(15) 1.0463(17) 0.217(17) Uiso 0.500000 .
H51a H -0.315(4) 0.5114(15) 1.0865(17) 0.32(3) Uiso 0.500000 R
H51b H -0.372(4) 0.5452(15) 1.0394(17) 0.32(3) Uiso 0.500000 R
H51c H -0.334(4) 0.4924(15) 1.0231(17) 0.32(3) Uiso 0.500000 R

loop_
_atom_site_aniso_label
_atom_site_aniso_U_11
_atom_site_aniso_U_22
_atom_site_aniso_U_33
_atom_site_aniso_U_12
_atom_site_aniso_U_13
_atom_site_aniso_U_23
Ru2 0.0155(2) 0.0184(2) 0.0144(2) 0.00086(19) 0.00083(16) -0.00078(18)
P3 0.0167(7) 0.0178(7) 0.0148(7) -0.0000(6) 0.0008(5) -0.0009(5)
P4 0.0169(7) 0.0222(8) 0.0164(7) -0.0002(6) 0.0016(6) -0.0021(6)
P2 0.0141(7) 0.0195(7) 0.0188(7) 0.0002(6) 0.0012(5) 0.0002(6)
P1 0.0161(7) 0.0178(7) 0.0178(7) -0.0013(6) -0.0005(6) 0.0013(6)
N6 0.018(3) 0.024(3) 0.020(2) -0.000(2) 0.0041(19) -0.001(2)
O2 0.034(3) 0.023(2) 0.043(3) 0.006(2) 0.008(2) 0.002(2)
N3 0.021(3) 0.024(3) 0.017(2) 0.001(2) -0.0025(19) -0.002(2)
N7 0.019(3) 0.024(3) 0.027(3) 0.002(2) 0.002(2) 0.006(2)
N8 0.021(3) 0.022(3) 0.019(2) 0.002(2) 0.0039(19) 0.0012(19)
N2 0.017(2) 0.016(2) 0.019(2) -0.000(2) -0.0026(18) -0.0025(18)
N4 0.016(2) 0.027(3) 0.017(2) -0.007(2) 0.0039(19) -0.0025(19)
O1 0.050(3) 0.061(3) 0.022(2) -0.003(3) 0.011(2) -0.011(2)
N1 0.021(3) 0.021(3) 0.017(2) -0.002(2) -0.0021(19) 0.0023(19)
C24 0.016(3) 0.025(3) 0.017(3) 0.000(2) -0.004(2) 0.001(2)
C41 0.018(3) 0.017(3) 0.016(3) -0.001(2) 0.001(2) 0.001(2)
N5 0.018(3) 0.033(3) 0.015(2) -0.001(2) 0.0001(19) 0.001(2)
C1 0.033(4) 0.031(4) 0.030(3) -0.005(3) -0.004(3) 0.009(3)
C29 0.015(3) 0.022(3) 0.017(3) 0.008(2) 0.002(2) 0.000(2)
C4 0.018(3) 0.023(3) 0.015(3) -0.002(2) 0.005(2) 0.001(2)
C3 0.029(3) 0.027(3) 0.025(3) -0.009(3) -0.003(3) -0.004(3)
C50 0.021(3) 0.025(3) 0.019(3) -0.003(3) 0.001(2) 0.001(2)
C9 0.035(4) 0.036(4) 0.025(3) 0.000(3) -0.006(3) -0.005(3)
C25 0.025(3) 0.024(3) 0.030(3) -0.006(3) -0.004(3) 0.003(3)
C28 0.027(3) 0.028(3) 0.020(3) -0.002(3) 0.010(2) 0.005(2)
C11 0.031(4) 0.040(4) 0.028(3) 0.002(3) -0.003(3) 0.007(3)
C5 0.023(3) 0.043(4) 0.032(3) -0.004(3) 0.011(3) 0.002(3)
C23 0.024(3) 0.038(4) 0.025(3) -0.009(3) 0.004(3) 0.002(3)
C33 0.024(3) 0.017(3) 0.031(3) -0.005(2) 0.002(3) -0.007(2)
C20 0.024(3) 0.016(3) 0.031(3) -0.002(2) -0.004(3) 0.004(2)
C30 0.028(4) 0.026(3) 0.043(4) 0.004(3) 0.003(3) -0.011(3)
C12 0.018(3) 0.030(3) 0.022(3) 0.001(3) -0.003(2) -0.002(2)
C37 0.019(3) 0.028(3) 0.026(3) 0.001(3) 0.002(2) -0.001(3)
C35 0.034(4) 0.044(4) 0.034(4) 0.009(3) -0.004(3) 0.009(3)
C39 0.024(3) 0.020(3) 0.043(4) 0.010(3) 0.007(3) 0.003(3)
C36 0.018(3) 0.035(4) 0.045(4) 0.006(3) 0.001(3) -0.008(3)
C14 0.032(4) 0.037(4) 0.024(3) -0.008(3) -0.007(3) 0.001(3)
C38 0.029(4) 0.029(4) 0.037(4) -0.001(3) -0.007(3) 0.015(3)
C42 0.030(4) 0.049(4) 0.026(3) -0.013(3) -0.007(3) -0.001(3)
C46 0.080(6) 0.116(8) 0.021(4) -0.067(6) 0.019(4) -0.024(4)
C6 0.016(3) 0.041(4) 0.041(4) 0.001(3) 0.002(3) -0.003(3)
C22 0.026(4) 0.048(4) 0.021(3) -0.003(3) 0.006(3) -0.004(3)
C2 0.032(4) 0.020(3) 0.029(3) -0.007(3) 0.002(3) -0.003(2)
C48 0.032(4) 0.035(4) 0.025(3) -0.008(3) -0.001(3) -0.004(3)
C34 0.017(3) 0.037(4) 0.051(4) -0.003(3) 0.007(3) -0.003(3)
C15 0.020(3) 0.026(3) 0.039(4) 0.004(3) -0.010(3) 0.002(3)
C32 0.042(4) 0.025(4) 0.045(4) -0.004(3) 0.007(3) -0.001(3)
C7 0.026(4) 0.035(4) 0.045(4) 0.010(3) 0.006(3) -0.010(3)
C49 0.031(3) 0.024(3) 0.015(3) -0.003(3) -0.007(2) -0.003(2)
C21 0.029(3) 0.030(3) 0.023(3) 0.003(3) -0.006(3) -0.007(3)
C13 0.020(3) 0.032(4) 0.030(3) -0.005(3) 0.000(3) -0.001(3)
C45 0.023(3) 0.032(4) 0.025(3) -0.007(3) 0.000(2) 0.004(3)
C18 0.037(4) 0.033(4) 0.037(4) -0.009(3) -0.003(3) 0.013(3)
C27 0.025(3) 0.040(4) 0.018(3) 0.003(3) 0.008(2) 0.007(3)
C26 0.032(4) 0.060(5) 0.023(3) -0.010(4) 0.001(3) -0.008(3)
C8 0.014(3) 0.031(3) 0.032(3) 0.003(3) 0.005(2) -0.001(3)
C31 0.039(4) 0.032(4) 0.031(3) -0.003(3) -0.001(3) -0.012(3)
C16 0.018(3) 0.029(3) 0.023(3) 0.002(3) -0.005(2) 0.000(2)
C17 0.039(4) 0.024(4) 0.049(4) 0.002(3) -0.006(3) -0.000(3)
C43 0.050(5) 0.186(12) 0.031(4) -0.076(7) 0.013(4) -0.024(6)
C47 0.117(9) 0.032(4) 0.073(6) 0.018(5) -0.072(6) -0.002(4)
C19 0.038(4) 0.032(4) 0.041(4) -0.000(3) -0.012(3) 0.015(3)
C40 0.021(3) 0.027(3) 0.036(3) 0.005(3) 0.006(3) -0.001(3)
C44 0.062(6) 0.027(4) 0.152(10) -0.022(4) -0.048(6) 0.017(5)
Ru1 0.0151(2) 0.0164(2) 0.0157(2) -0.00144(19) 0.00044(16) 0.00083(17)
C10 0.026(3) 0.046(4) 0.019(3) 0.009(3) 0.001(2) 0.002(3)
Cl4 0.145(3) 0.083(2) 0.199(4) 0.006(2) 0.083(3) 0.023(2)
Cl3 0.090(3) 0.134(4) 0.397(9) -0.000(3) -0.000(4) 0.107(5)
C60 0.077(7) 0.044(5) 0.052(5) 0.021(5) -0.005(5) 0.005(4)
C56 0.061(6) 0.093(8) 0.045(5) 0.004(6) -0.003(5) 0.039(5)
C59 0.043(5) 0.099(8) 0.070(6) 0.020(6) 0.008(5) 0.040(6)
C57 0.114(9) 0.089(8) 0.030(4) 0.053(7) 0.014(5) 0.017(5)
C61 0.081(8) 0.053(6) 0.069(6) 0.003(5) -0.019(6) 0.022(5)
C58 0.104(9) 0.073(7) 0.056(6) -0.010(7) -0.026(6) 0.017(5)
C62 0.104(10) 0.074(8) 0.161(13) -0.003(7) 0.003(9) 0.050(8)
Cl1 0.0403(10) 0.0284(9) 0.0603(11) -0.0006(8) 0.0097(9) -0.0040(8)
Cl2 0.0687(13) 0.0483(11) 0.0400(10) 0.0130(10) 0.0308(9) 0.0101(8)

loop_
_atom_type_symbol
_atom_type_scat_dispersion_real
_atom_type_scat_dispersion_imag
_atom_type_scat_Cromer_Mann_a1
_atom_type_scat_Cromer_Mann_a2
_atom_type_scat_Cromer_Mann_a3
_atom_type_scat_Cromer_Mann_a4
_atom_type_scat_Cromer_Mann_b1
_atom_type_scat_Cromer_Mann_b2
_atom_type_scat_Cromer_Mann_b3
_atom_type_scat_Cromer_Mann_b4
_atom_type_scat_Cromer_Mann_c
_atom_type_scat_source
_atom_type_scat_dispersion_source
Ru -1.23940 0.83517 19.26740 12.91820 4.86337 1.56756 0.80852 8.43467 24.79970 94.29280 5.37873983383 'International Tables Volume C Table 6.1.1.4 (pp. 500-502)' 'Henke, Gullikson and Davis, At. Data and Nucl. Data Tables, 1993, 54, 2'
C 0.00347 0.00161 2.31000 1.02000 1.58860 0.86500 20.84390 10.20750 0.56870 51.65120 0.215599998832 'International Tables Volume C Table 6.1.1.4 (pp. 500-502)' 'Henke, Gullikson and Davis, At. Data and Nucl. Data Tables, 1993, 54, 2'
Cl 0.14873 0.16029 11.46040 7.19640 6.25560 1.64550 0.01040 1.16620 18.51940 47.77840 -9.55739974976 'International Tables Volume C Table 6.1.1.4 (pp. 500-502)' 'Henke, Gullikson and Davis, At. Data and Nucl. Data Tables, 1993, 54, 2'
H 0.00000 0.00000 0.49300 0.32291 0.14019 0.04081 10.51090 26.12570 3.14236 57.79970 0.0030380000826 'International Tables Volume C Table 6.1.1.4 (pp. 500-502)' 'Henke, Gullikson and Davis, At. Data and Nucl. Data Tables, 1993, 54, 2'
O 0.01158 0.00611 3.04850 2.28680 1.54630 0.86700 13.27710 5.70110 0.32390 32.90890 0.250800013542 'International Tables Volume C Table 6.1.1.4 (pp. 500-502)' 'Henke, Gullikson and Davis, At. Data and Nucl. Data Tables, 1993, 54, 2'
N 0.00653 0.00323 12.21260 3.13220 2.01250 1.16630 0.00570 9.89330 28.99750 0.58260 -11.5290002823 'International Tables Volume C Table 6.1.1.4 (pp. 500-502)' 'Henke, Gullikson and Davis, At. Data and Nucl. Data Tables, 1993, 54, 2'
P 0.10434 0.09671 6.43450 4.17910 1.78000 1.49080 1.90670 27.15700 0.52600 68.16450 1.11489999294 'International Tables Volume C Table 6.1.1.4 (pp. 500-502)' 'Henke, Gullikson and Davis, At. Data and Nucl. Data Tables, 1993, 54, 2'

loop_
_geom_angle_atom_site_label_1
_geom_angle_atom_site_label_2
_geom_angle_atom_site_label_3
_geom_angle
P4 Ru2 P3 117.88(5)
C41 Ru2 P3 65.50(14)
C41 Ru2 P4 99.14(15)
C29 Ru2 P3 164.17(15)
C29 Ru2 P4 63.23(16)
C29 Ru2 C41 98.7(2)
C50 Ru2 P3 98.87(17)
C50 Ru2 P4 98.40(18)
C50 Ru2 C41 160.6(2)
C50 Ru2 C29 96.5(2)
N8 P3 Ru2 85.44(15)
C49 P3 Ru2 123.3(2)
C49 P3 N8 107.4(2)
C45 P3 Ru2 118.72(19)
C45 P3 N8 104.2(3)
C45 P3 C49 111.1(3)
N6 P4 Ru2 80.17(16)
C33 P4 Ru2 128.29(19)
C33 P4 N6 103.0(2)
C37 P4 Ru2 119.76(19)
C37 P4 N6 104.4(2)
C37 P4 C33 109.5(3)
C12 P2 N2 104.0(2)
C8 P2 N2 102.8(2)
C8 P2 C12 110.3(3)
Ru1 P2 N2 80.52(15)
Ru1 P2 C12 128.09(19)
Ru1 P2 C8 119.13(19)
C20 P1 N4 104.7(2)
C16 P1 N4 104.1(2)
C16 P1 C20 110.4(3)
Ru1 P1 N4 84.93(16)
Ru1 P1 C20 126.79(19)
Ru1 P1 C16 117.66(19)
C29 N6 P4 105.1(3)
C28 N6 P4 144.2(4)
C28 N6 C29 110.0(5)
C22 N3 C24 110.3(5)
C21 N3 C24 125.4(5)
C21 N3 C22 124.3(5)
C39 N7 C41 110.8(5)
C38 N7 C41 125.4(5)
C38 N7 C39 123.8(5)
C41 N8 P3 101.8(4)
C40 N8 P3 143.5(4)
C40 N8 C41 111.7(5)
C4 N2 P2 104.2(4)
C3 N2 P2 144.0(4)
C3 N2 C4 111.0(5)
C24 N4 P1 101.9(3)
C23 N4 P1 144.1(4)
C23 N4 C24 109.5(5)
C4 N1 C1 125.0(5)
C2 N1 C1 123.9(5)
C2 N1 C4 111.1(5)
N4 C24 N3 105.7(5)
Ru1 C24 N3 147.0(4)
Ru1 C24 N4 106.4(4)
N7 C41 Ru2 148.8(4)
N8 C41 Ru2 106.3(4)
N8 C41 N7 104.4(5)
C27 N5 C29 109.3(5)
C26 N5 C29 125.2(5)
C26 N5 C27 125.4(5)
H1a C1 N1 109.5
H1b C1 N1 109.5
H1b C1 H1a 109.5
H1c C1 N1 109.5
H1c C1 H1a 109.5
H1c C1 H1b 109.5
N6 C29 Ru2 111.4(4)
N5 C29 Ru2 142.1(4)
N5 C29 N6 106.4(5)
N1 C4 N2 104.9(5)
Ru1 C4 N2 110.8(4)
Ru1 C4 N1 144.4(4)
H3 C3 N2 127.1(3)
C2 C3 N2 105.7(5)
C2 C3 H3 127.1(4)
O2 C50 Ru2 172.2(5)
H9b C9 H9a 109.5
H9c C9 H9a 109.5
H9c C9 H9b 109.5
C12 C9 H9a 109.5
C12 C9 H9b 109.5
C12 C9 H9c 109.5
Ru1 C25 O1 171.9(5)
H28 C28 N6 127.2(3)
C27 C28 N6 105.6(5)
C27 C28 H28 127.2(3)
H11b C11 H11a 109.5
H11c C11 H11a 109.5
H11c C11 H11b 109.5
C12 C11 H11a 109.5
C12 C11 H11b 109.5
C12 C11 H11c 109.5
H5b C5 H5a 109.5
H5c C5 H5a 109.5
H5c C5 H5b 109.5
C8 C5 H5a 109.5
C8 C5 H5b 109.5
C8 C5 H5c 109.5
H23 C23 N4 126.7(3)
C22 C23 N4 106.6(5)
C22 C23 H23 126.7(4)
C30 C33 P4 105.5(4)
C32 C33 P4 114.0(4)
C32 C33 C30 108.3(5)
C31 C33 P4 109.9(4)
C31 C33 C30 107.9(5)
C31 C33 C32 110.9(5)
C18 C20 P1 114.3(4)
C17 C20 P1 110.0(4)
C17 C20 C18 110.6(5)
C19 C20 P1 105.6(4)
C19 C20 C18 107.9(5)
C19 C20 C17 108.1(5)
H30a C30 C33 109.5
H30b C30 C33 109.5
H30b C30 H30a 109.5
H30c C30 C33 109.5
H30c C30 H30a 109.5
H30c C30 H30b 109.5
C9 C12 P2 114.7(4)
C11 C12 P2 110.0(4)
C11 C12 C9 110.2(5)
C10 C12 P2 106.1(4)
C10 C12 C9 107.1(5)
C10 C12 C11 108.4(5)
C35 C37 P4 105.9(4)
C36 C37 P4 108.1(4)
C36 C37 C35 109.9(5)
C34 C37 P4 116.3(4)
C34 C37 C35 109.5(5)
C34 C37 C36 107.1(5)
H35a C35 C37 109.5
H35b C35 C37 109.5
H35b C35 H35a 109.5
H35c C35 C37 109.5
H35c C35 H35a 109.5
H35c C35 H35b 109.5
H39 C39 N7 125.8(3)
C40 C39 N7 108.4(5)
C40 C39 H39 125.8(4)
H36a C36 C37 109.5
H36b C36 C37 109.5
H36b C36 H36a 109.5
H36c C36 C37 109.5
H36c C36 H36a 109.5
H36c C36 H36b 109.5
H14b C14 H14a 109.5
H14c C14 H14a 109.5
H14c C14 H14b 109.5
C16 C14 H14a 109.5
C16 C14 H14b 109.5
C16 C14 H14c 109.5
H38a C38 N7 109.5
H38b C38 N7 109.5
H38b C38 H38a 109.5
H38c C38 N7 109.5
H38c C38 H38a 109.5
H38c C38 H38b 109.5
H42b C42 H42a 109.5
H42c C42 H42a 109.5
H42c C42 H42b 109.5
C45 C42 H42a 109.5
C45 C42 H42b 109.5
C45 C42 H42c 109.5
H46b C46 H46a 109.5
H46c C46 H46a 109.5
H46c C46 H46b 109.5
C49 C46 H46a 109.5
C49 C46 H46b 109.5
C49 C46 H46c 109.5
H6b C6 H6a 109.5
H6c C6 H6a 109.5
H6c C6 H6b 109.5
C8 C6 H6a 109.5
C8 C6 H6b 109.5
C8 C6 H6c 109.5
C23 C22 N3 107.9(5)
H22 C22 N3 126.1(3)
H22 C22 C23 126.1(4)
C3 C2 N1 107.3(5)
H2 C2 N1 126.4(3)
H2 C2 C3 126.4(4)
H48b C48 H48a 109.5
H48c C48 H48a 109.5
H48c C48 H48b 109.5
C49 C48 H48a 109.5
C49 C48 H48b 109.5
C49 C48 H48c 109.5
H34a C34 C37 109.5
H34b C34 C37 109.5
H34b C34 H34a 109.5
H34c C34 C37 109.5
H34c C34 H34a 109.5
H34c C34 H34b 109.5
H15b C15 H15a 109.5
H15c C15 H15a 109.5
H15c C15 H15b 109.5
C16 C15 H15a 109.5
C16 C15 H15b 109.5
C16 C15 H15c 109.5
H32a C32 C33 109.5
H32b C32 C33 109.5
H32b C32 H32a 109.5
H32c C32 C33 109.5
H32c C32 H32a 109.5
H32c C32 H32b 109.5
H7b C7 H7a 109.5
H7c C7 H7a 109.5
H7c C7 H7b 109.5
C8 C7 H7a 109.5
C8 C7 H7b 109.5
C8 C7 H7c 109.5
C46 C49 P3 117.1(5)
C48 C49 P3 106.9(4)
C48 C49 C46 108.1(5)
C47 C49 P3 106.0(4)
C47 C49 C46 110.2(7)
C47 C49 C48 108.3(6)
H21a C21 N3 109.5
H21b C21 N3 109.5
H21b C21 H21a 109.5
H21c C21 N3 109.5
H21c C21 H21a 109.5
H21c C21 H21b 109.5
H13b C13 H13a 109.5
H13c C13 H13a 109.5
H13c C13 H13b 109.5
C16 C13 H13a 109.5
C16 C13 H13b 109.5
C16 C13 H13c 109.5
C42 C45 P3 108.6(4)
C43 C45 P3 115.4(5)
C43 C45 C42 106.2(6)
C44 C45 P3 107.4(5)
C44 C45 C42 108.9(6)
C44 C45 C43 110.2(7)
H18a C18 C20 109.5
H18b C18 C20 109.5
H18b C18 H18a 109.5
H18c C18 C20 109.5
H18c C18 H18a 109.5
H18c C18 H18b 109.5
C28 C27 N5 108.7(5)
H27 C27 N5 125.7(3)
H27 C27 C28 125.7(3)
H26a C26 N5 109.5
H26b C26 N5 109.5
H26b C26 H26a 109.5
H26c C26 N5 109.5
H26c C26 H26a 109.5
H26c C26 H26b 109.5
C5 C8 P2 108.7(4)
C6 C8 P2 115.9(4)
C6 C8 C5 107.0(5)
C7 C8 P2 106.7(4)
C7 C8 C5 108.7(5)
C7 C8 C6 109.8(5)
H31a C31 C33 109.5
H31b C31 C33 109.5
H31b C31 H31a 109.5
H31c C31 C33 109.5
H31c C31 H31a 109.5
H31c C31 H31b 109.5
C14 C16 P1 107.4(4)
C15 C16 P1 108.8(4)
C15 C16 C14 108.2(5)
C13 C16 P1 114.4(4)
C13 C16 C14 110.6(5)
C13 C16 C15 107.3(5)
H17a C17 C20 109.5
H17b C17 C20 109.5
H17b C17 H17a 109.5
H17c C17 C20 109.5
H17c C17 H17a 109.5
H17c C17 H17b 109.5
H43a C43 C45 109.5
H43b C43 C45 109.5
H43b C43 H43a 109.5
H43c C43 C45 109.5
H43c C43 H43a 109.5
H43c C43 H43b 109.5
H47a C47 C49 109.5
H47b C47 C49 109.5
H47b C47 H47a 109.5
H47c C47 C49 109.5
H47c C47 H47a 109.5
H47c C47 H47b 109.5
H19a C19 C20 109.5
H19b C19 C20 109.5
H19b C19 H19a 109.5
H19c C19 C20 109.5
H19c C19 H19a 109.5
H19c C19 H19b 109.5
C39 C40 N8 104.8(5)
H40 C40 N8 127.6(3)
H40 C40 C39 127.6(4)
H44a C44 C45 109.5
H44b C44 C45 109.5
H44b C44 H44a 109.5
H44c C44 C45 109.5
H44c C44 H44a 109.5
H44c C44 H44b 109.5
P1 Ru1 P2 117.43(5)
C24 Ru1 P2 98.78(15)
C24 Ru1 P1 65.87(16)
C4 Ru1 P2 64.11(16)
C4 Ru1 P1 160.62(15)
C4 Ru1 C24 94.8(2)
C25 Ru1 P2 98.94(18)
C25 Ru1 P1 100.09(18)
C25 Ru1 C24 161.2(2)
C25 Ru1 C4 98.6(2)
H10a C10 C12 109.5
H10b C10 C12 109.5
H10b C10 H10a 109.5
H10c C10 C12 109.5
H10c C10 H10a 109.5
H10c C10 H10b 109.5
C59 C60 H60 120.1(6)
C61 C60 H60 120.1(6)
C61 C60 C59 119.7(9)
C57 C56 H56 120.7(6)
C61 C56 H56 120.7(7)
C61 C56 C57 118.6(10)
H59 C59 C60 119.5(6)
C58 C59 C60 121.0(9)
C58 C59 H59 119.5(7)
H57 C57 C56 119.3(6)
C58 C57 C56 121.4(9)
C58 C57 H57 119.3(7)
C56 C61 C60 121.7(10)
H61 C61 C60 119.2(6)
H61 C61 C56 119.2(7)
C57 C58 C59 117.6(10)
H58 C58 C59 121.2(7)
H58 C58 C57 121.2(7)
Cl3 C62 Cl4 110.5(8)
H62a C62 Cl4 109.5(4)
H62a C62 Cl3 109.5(4)
H62b C62 Cl4 109.5(5)
H62b C62 Cl3 109.5(5)
H62b C62 H62a 108.1
H55b C55 H55a 109.5
H55c C55 H55a 109.5
H55c C55 H55b 109.5
C54 C55 H55a 109.5
C54 C55 H55b 109.5
C54 C55 H55c 109.5
H54a C54 C55 108.5(11)
H54b C54 C55 108.5(11)
H54b C54 H54a 107.5
C53 C54 C55 115(2)
C53 C54 H54a 108.5(15)
C53 C54 H54b 108.5(15)
H53a C53 C54 108.5(16)
H53b C53 C54 108.5(15)
H53b C53 H53a 107.5
C52 C53 C54 115(2)
C52 C53 H53a 108.5(13)
C52 C53 H53b 108.5(13)
H52a C52 C53 107.3(13)
H52b C52 C53 107.3(13)
H52b C52 H52a 106.9
C51 C52 C53 120(2)
C51 C52 H52a 107.3(19)
C51 C52 H52b 107.3(18)
H51a C51 C52 109.5
H51b C51 C52 109.5
H51b C51 H51a 109.5
H51c C51 C52 109.5
H51c C51 H51a 109.5
H51c C51 H51b 109.5

loop_
_geom_bond_atom_site_label_1
_geom_bond_atom_site_label_2
_geom_bond_distance
Ru2 P3 2.3621(14)
Ru2 P4 2.5746(15)
Ru2 C41 2.112(5)
Ru2 C29 2.061(5)
Ru2 C50 1.870(6)
P3 N8 1.745(5)
P3 C49 1.860(5)
P3 C45 1.885(6)
P4 N6 1.740(5)
P4 C33 1.889(6)
P4 C37 1.889(6)
P2 N2 1.744(5)
P2 C12 1.889(6)
P2 C8 1.881(6)
P2 Ru1 2.5352(15)
P1 N4 1.752(5)
P1 C20 1.873(6)
P1 C16 1.887(6)
P1 Ru1 2.3597(15)
N6 C29 1.357(7)
N6 C28 1.409(7)
O2 C50 1.153(7)
N3 C24 1.334(7)
N3 C22 1.390(8)
N3 C21 1.465(7)
N7 C41 1.341(7)
N7 C39 1.391(7)
N7 C38 1.473(7)
N8 C41 1.372(6)
N8 C40 1.398(7)
N2 C4 1.365(7)
N2 C3 1.402(7)
N4 C24 1.368(7)
N4 C23 1.400(7)
O1 C25 1.148(7)
N1 C1 1.463(7)
N1 C4 1.347(7)
N1 C2 1.392(7)
C24 Ru1 2.100(5)
N5 C29 1.338(7)
N5 C27 1.398(7)
N5 C26 1.452(8)
C1 H1a 0.9800
C1 H1b 0.9800
C1 H1c 0.9800
C4 Ru1 2.043(6)
C3 H3 0.9500
C3 C2 1.356(9)
C9 H9a 0.9800
C9 H9b 0.9800
C9 H9c 0.9800
C9 C12 1.542(8)
C25 Ru1 1.891(6)
C28 H28 0.9500
C28 C27 1.331(8)
C11 H11a 0.9800
C11 H11b 0.9800
C11 H11c 0.9800
C11 C12 1.536(9)
C5 H5a 0.9800
C5 H5b 0.9800
C5 H5c 0.9800
C5 C8 1.542(8)
C23 H23 0.9500
C23 C22 1.326(9)
C33 C30 1.532(8)
C33 C32 1.528(8)
C33 C31 1.530(8)
C20 C18 1.537(8)
C20 C17 1.533(9)
C20 C19 1.538(8)
C30 H30a 0.9800
C30 H30b 0.9800
C30 H30c 0.9800
C12 C10 1.534(8)
C37 C35 1.534(8)
C37 C36 1.532(8)
C37 C34 1.534(8)
C35 H35a 0.9800
C35 H35b 0.9800
C35 H35c 0.9800
C39 H39 0.9500
C39 C40 1.348(8)
C36 H36a 0.9800
C36 H36b 0.9800
C36 H36c 0.9800
C14 H14a 0.9800
C14 H14b 0.9800
C14 H14c 0.9800
C14 C16 1.538(8)
C38 H38a 0.9800
C38 H38b 0.9800
C38 H38c 0.9800
C42 H42a 0.9800
C42 H42b 0.9800
C42 H42c 0.9800
C42 C45 1.519(8)
C46 H46a 0.9800
C46 H46b 0.9800
C46 H46c 0.9800
C46 C49 1.530(9)
C6 H6a 0.9800
C6 H6b 0.9800
C6 H6c 0.9800
C6 C8 1.539(8)
C22 H22 0.9500
C2 H2 0.9500
C48 H48a 0.9800
C48 H48b 0.9800
C48 H48c 0.9800
C48 C49 1.518(8)
C34 H34a 0.9800
C34 H34b 0.9800
C34 H34c 0.9800
C15 H15a 0.9800
C15 H15b 0.9800
C15 H15c 0.9800
C15 C16 1.555(8)
C32 H32a 0.9800
C32 H32b 0.9800
C32 H32c 0.9800
C7 H7a 0.9800
C7 H7b 0.9800
C7 H7c 0.9800
C7 C8 1.531(8)
C49 C47 1.536(9)
C21 H21a 0.9800
C21 H21b 0.9800
C21 H21c 0.9800
C13 H13a 0.9800
C13 H13b 0.9800
C13 H13c 0.9800
C13 C16 1.525(8)
C45 C43 1.527(9)
C45 C44 1.517(10)
C18 H18a 0.9800
C18 H18b 0.9800
C18 H18c 0.9800
C27 H27 0.9500
C26 H26a 0.9800
C26 H26b 0.9800
C26 H26c 0.9800
C31 H31a 0.9800
C31 H31b 0.9800
C31 H31c 0.9800
C17 H17a 0.9800
C17 H17b 0.9800
C17 H17c 0.9800
C43 H43a 0.9800
C43 H43b 0.9800
C43 H43c 0.9800
C47 H47a 0.9800
C47 H47b 0.9800
C47 H47c 0.9800
C19 H19a 0.9800
C19 H19b 0.9800
C19 H19c 0.9800
C40 H40 0.9500
C44 H44a 0.9800
C44 H44b 0.9800
C44 H44c 0.9800
C10 H10a 0.9800
C10 H10b 0.9800
C10 H10c 0.9800
Cl4 C62 1.745(12)
Cl3 C62 1.715(13)
C60 H60 0.9500
C60 C59 1.380(13)
C60 C61 1.369(13)
C56 H56 0.9500
C56 C57 1.386(14)
C56 C61 1.348(13)
C59 H59 0.9500
C59 C58 1.369(14)
C57 H57 0.9500
C57 C58 1.404(14)
C61 H61 0.9500
C58 H58 0.9500
C62 H62a 0.9900
C62 H62b 0.9900
C55 H55a 0.9800
C55 H55b 0.9800
C55 H55c 0.9800
C55 C54 1.53(2)
C54 H54a 0.9900
C54 H54b 0.9900
C54 C53 1.35(3)
C53 H53a 0.9900
C53 H53b 0.9900
C53 C52 1.64(3)
C52 H52a 0.9900
C52 H52b 0.9900
C52 C51 1.58(4)
C51 H51a 0.9800
C51 H51b 0.9800
C51 H51c 0.9800
